data_4127723
loop_
_publ_author_name
'Li, Xiaotong'
'Ke, Weijun'
'Traor\'e, Boubacar'
'Guo, Peijun'
'Hadar, Ido'
'Kepenekian, Mika\"el'
'Even, Jacky'
'Katan, Claudine'
'Stoumpos, Constantinos C.'
'Schaller, Richard D.'
'Kanatzidis, Mercouri G.'

_publ_section_title
;
 Two-Dimensional Dion-Jacobson Hybrid Lead Iodide Perovskites with
 Aromatic Diammonium Cations.
;
_journal_issue 32
_journal_name_full 'Journal of the American Chemical Society'
_journal_page_first 12880
_journal_page_last 12890
_journal_paper_doi 10.1021/jacs.9b06398
_journal_volume 141
_journal_year 2019
_chemical_formula_sum 'C8 H22 I10 N4 Pb3'
_chemical_formula_weight 2064.9
_space_group_IT_number 9
_space_group_name_Hall 'C -2yc'
_space_group_name_H-M_alt 'C 1 c 1'
_symmetry_cell_setting monoclinic
_symmetry_Int_Tables_number 9
_symmetry_space_group_name_Hall 'C -2yc'
_symmetry_space_group_name_H-M 'C 1 c 1'
_cell_angle_alpha 90
_cell_angle_beta 95.920(9)
_cell_angle_gamma 90
_cell_formula_units_Z 4
_cell_length_a 45.091(5)
_cell_length_b 9.0494(15)
_cell_length_c 8.8654(10)
_cell_measurement_reflns_used 3598
_cell_measurement_temperature 293
_cell_measurement_theta_max 29.44
_cell_measurement_theta_min 2.22
_cell_volume 3598.2(8)
_computing_cell_refinement 'STOE X-AREA'
_computing_data_collection 'STOE X-AREA'
_computing_data_reduction 'STOE X-RED'
_computing_structure_refinement JANA2006
_computing_structure_solution JANA2006
_diffrn_ambient_temperature 293
_diffrn_detector 'image plate (34 cm diameter)'
_diffrn_detector_area_resol_mean 6.67
_diffrn_measured_fraction_theta_full 0.99
_diffrn_measured_fraction_theta_max 0.99
_diffrn_measurement_device 'four-circle diffractometer'
_diffrn_measurement_device_type 'IPDS Stoe'
_diffrn_measurement_method 'rotation method'
_diffrn_radiation_monochromator graphite
_diffrn_radiation_probe x-ray
_diffrn_radiation_source 'X-ray tube'
_diffrn_radiation_type 'Mo K\a'
_diffrn_radiation_wavelength 0.71073
_diffrn_reflns_av_R_equivalents 0.1593
_diffrn_reflns_av_unetI/netI 0.0457
_diffrn_reflns_limit_h_max 61
_diffrn_reflns_limit_h_min -61
_diffrn_reflns_limit_k_max 12
_diffrn_reflns_limit_k_min -12
_diffrn_reflns_limit_l_max 12
_diffrn_reflns_limit_l_min -10
_diffrn_reflns_number 16755
_diffrn_reflns_theta_full 29.2
_diffrn_reflns_theta_max 29.2
_diffrn_reflns_theta_min 1.82
_diffrn_source 'sealed X-ray tube, 12 x 0.4 mm long-fine focus'
_diffrn_source_current 40
_diffrn_source_power 2.00
_diffrn_source_voltage 50
_exptl_absorpt_coefficient_mu 22.587
_exptl_absorpt_correction_T_max 0.1181
_exptl_absorpt_correction_T_min 0.0190
_exptl_absorpt_correction_type numerical
_exptl_absorpt_process_details X-SHAPE
_exptl_crystal_colour black
_exptl_crystal_density_diffrn 3.8117
_exptl_crystal_description 'square plate'
_exptl_crystal_F_000 3496
_exptl_crystal_size_max 0.1396
_exptl_crystal_size_mid 0.1145
_exptl_crystal_size_min 0.0616
_refine_diff_density_max 8.45
_refine_diff_density_min -6.03
_refine_ls_abs_structure_details '  2964 of Friedel pairs used in the refinement'
_refine_ls_extinction_method none
_refine_ls_goodness_of_fit_gt 7.96
_refine_ls_goodness_of_fit_ref 5.92
_refine_ls_hydrogen_treatment constr
_refine_ls_number_constraints 99
_refine_ls_number_parameters 157
_refine_ls_number_reflns 6220
_refine_ls_number_restraints 26
_refine_ls_R_factor_all 0.1867
_refine_ls_R_factor_gt 0.1285
_refine_ls_shift/su_max 0.0448
_refine_ls_shift/su_mean 0.0036
_refine_ls_structure_factor_coef F
_refine_ls_weighting_details w=1/(\s^2^(F)+0.0001F^2^)
_refine_ls_weighting_scheme sigma
_refine_ls_wR_factor_gt 0.1663
_refine_ls_wR_factor_ref 0.1674
_reflns_number_gt 3470
_reflns_number_total 6220
_reflns_threshold_expression I>2\s(I)
_cod_data_source_file ja9b06398_si_002.cif
_cod_data_source_block 3AMPYPb3I10
_cod_depositor_comments
;
The following automatic conversions were performed:

'_diffrn_radiation_probe' value 'X-ray' changed to 'x-ray' according
to
/home/data/users/saulius/crontab/automatic-downloads/current/ACS/lib/dictionaries/cif_core.dic
dictionary named 'cif_core.dic' version 2.4.2 from 2011-04-26.

Automatic conversion script
Id: cif_fix_values 4973 2017-02-22 13:04:09Z antanas 
;
_cod_database_code 4127723

loop_
_space_group_symop_id
_space_group_symop_operation_xyz
1 x,y,z
2 x,-y,z+1/2
3 x+1/2,y+1/2,z
4 x+1/2,-y+1/2,z+1/2

loop_
_atom_site_label
_atom_site_type_symbol
_atom_site_fract_x
_atom_site_fract_y
_atom_site_fract_z
_atom_site_adp_type
_atom_site_U_iso_or_equiv
_atom_site_site_symmetry_multiplicity
_atom_site_occupancy
_atom_site_calc_flag
Pb1 Pb 0.97346(11) 0.2489(6) 0.0763(5) Uani 0.0447(15) 4 1 d
Pb2 Pb 0.61482(15) 0.2492(8) -0.3469(6) Uani 0.0403(7) 4 1 d
Pb3 Pb 0.75675(11) 0.2495(6) -0.2733(4) Uani 0.0424(14) 4 1 d
I1 I 0.7645(3) 0.4979(12) -0.0252(11) Uani 0.095(5) 4 1 d
I2 I 0.1080(3) -0.0044(13) 0.4015(13) Uani 0.089(4) 4 1 d
I3 I 0.9669(2) 0.5030(12) -0.1776(11) Uani 0.076(4) 4 1 d
I4 I 0.6853(3) 0.2916(15) -0.3182(18) Uani 0.114(6) 4 1 d
I5 I 0.9051(3) 0.2181(16) 0.0275(14) Uani 0.098(4) 4 1 d
I6 I 1.04545(20) 0.3003(15) 0.1088(15) Uani 0.102(5) 4 1 d
I7 I 0.9807(5) 0.0072(16) -0.1684(17) Uani 0.155(9) 4 1 d
I8 I 0.7497(3) 0.0043(14) -0.0182(12) Uani 0.109(6) 4 1 d
I9 I 0.6234(4) -0.0050(16) 0.4190(14) Uani 0.140(8) 4 1 d
I10 I 0.8251(3) 0.1873(18) -0.2557(15) Uani 0.116(6) 4 1 d
C1 C 0.708(2) 0.732(17) -0.320(14) Uiso 0.14(4) 4 1 d
N1 N 0.675(2) 0.74(2) -0.357(11) Uiso 0.14(4) 4 1 d
C2 C 1.035(2) 0.72(3) 0.059(18) Uiso 0.16(5) 4 1 d
C4 C 0.8572(13) -0.248(8) -0.154(7) Uiso 0.120(15) 4 1 d
C7 C 0.8962(16) -0.146(9) 0.000(10) Uiso 0.120(15) 4 1 d
C6 C 0.8995(15) -0.272(11) 0.077(8) Uiso 0.120(15) 4 1 d
C5 C 0.8604(17) -0.374(8) -0.077(8) Uiso 0.120(15) 4 1 d
C3 C 0.8333(15) -0.234(12) -0.284(8) Uiso 0.120(15) 4 1 d
N4 N 0.8815(18) -0.386(9) 0.039(8) Uiso 0.120(15) 4 1 d
C8 C 0.8751(16) -0.134(8) -0.116(9) Uiso 0.120(15) 4 1 d
N2 N 1.068(3) 0.72(4) 0.073(17) Uiso 0.16(5) 4 1 d
N3 N 0.8033(13) -0.234(14) -0.226(10) Uiso 0.120(15) 4 1 d
H1n1 H 0.671105 0.772872 -0.449164 Uiso 0.1721 4 1 d
H2n1 H 0.667522 0.653701 -0.348306 Uiso 0.1721 4 1 d
H3n1 H 0.667852 0.801517 -0.294169 Uiso 0.1721 4 1 d
H1n2 H 1.074979 0.657146 0.015273 Uiso 0.1888 4 1 d
H2n2 H 1.073921 0.811029 0.046009 Uiso 0.1888 4 1 d
H3n2 H 1.075195 0.707655 0.167114 Uiso 0.1888 4 1 d
H1n3 H 0.789756 -0.208481 -0.298062 Uiso 0.1442 4 1 d
H2n3 H 0.799408 -0.321637 -0.193223 Uiso 0.1442 4 1 d
H3n3 H 0.803326 -0.170813 -0.151339 Uiso 0.1442 4 1 d
H1c1 H 0.716643 0.667966 -0.391056 Uiso 0.1721 4 1 d
H2c1 H 0.716881 0.829334 -0.326619 Uiso 0.1721 4 1 d
H3c1 H 0.712984 0.694631 -0.219236 Uiso 0.1721 4 1 d
H1c2 H 1.027401 0.789966 0.125264 Uiso 0.1888 4 1 d
H2c2 H 1.027127 0.738217 -0.043631 Uiso 0.1888 4 1 d
H3c2 H 1.028545 0.621029 0.087146 Uiso 0.1888 4 1 d
H1c7 H 0.909171 -0.06438 0.027128 Uiso 0.1442 4 1 d
H1c6 H 0.914749 -0.281253 0.160126 Uiso 0.1442 4 1 d
H1c5 H 0.847471 -0.455769 -0.104494 Uiso 0.1442 4 1 d
H1c3 H 0.835993 -0.143299 -0.337671 Uiso 0.1442 4 1 d
H2c3 H 0.834588 -0.315858 -0.352282 Uiso 0.1442 4 1 d
H1c8 H 0.872772 -0.043276 -0.171838 Uiso 0.1442 4 1 d
H1n4 H 0.883642 -0.468329 0.08928 Uiso 0.1442 4 1 d

loop_
_atom_site_aniso_label
_atom_site_aniso_type_symbol
_atom_site_aniso_U_11
_atom_site_aniso_U_22
_atom_site_aniso_U_33
_atom_site_aniso_U_12
_atom_site_aniso_U_13
_atom_site_aniso_U_23
Pb1 Pb 0.067(3) 0.028(2) 0.044(2) 0.001(3) 0.0317(19) 0.000(3)
Pb2 Pb 0.0582(15) 0.0299(11) 0.0351(12) -0.0017(18) 0.0162(11) -0.0006(19)
Pb3 Pb 0.060(3) 0.033(3) 0.0326(19) 0.008(3) -0.0031(17) 0.000(2)
I1 I 0.173(12) 0.056(6) 0.061(5) -0.028(7) 0.029(6) -0.021(5)
I2 I 0.109(8) 0.077(8) 0.080(6) -0.015(7) 0.004(6) 0.051(6)
I3 I 0.086(6) 0.077(7) 0.067(5) -0.027(5) 0.015(5) 0.052(5)
I4 I 0.092(8) 0.094(10) 0.164(11) -0.005(7) 0.055(8) -0.009(8)
I5 I 0.085(7) 0.090(8) 0.123(8) -0.027(5) 0.034(6) -0.017(6)
I6 I 0.031(4) 0.121(11) 0.148(10) 0.011(5) -0.021(5) -0.006(8)
I7 I 0.28(2) 0.075(9) 0.122(10) -0.006(11) 0.104(12) -0.061(8)
I8 I 0.188(14) 0.069(8) 0.065(6) 0.014(8) -0.003(7) 0.046(6)
I9 I 0.252(19) 0.091(10) 0.090(8) -0.018(11) 0.071(11) -0.067(8)
I10 I 0.080(7) 0.146(12) 0.127(9) 0.045(7) 0.032(6) 0.029(8)

loop_
_atom_type_symbol
_atom_type_scat_dispersion_real
_atom_type_scat_dispersion_imag
_atom_type_scat_source
C 0.0033 0.0016 'International Tables Vol C tables 4.2.6.8 and 6.1.1.1'
H 0.0000 0.0000 'International Tables Vol C tables 4.2.6.8 and 6.1.1.1'
I -0.4742 1.8119 'International Tables Vol C tables 4.2.6.8 and 6.1.1.1'
N 0.0061 0.0033 'International Tables Vol C tables 4.2.6.8 and 6.1.1.1'
Pb -3.3944 10.1111 'International Tables Vol C tables 4.2.6.8 and 6.1.1.1'

loop_
_geom_angle_atom_site_label_1
_geom_angle_atom_site_label_2
_geom_angle_atom_site_label_3
_geom_angle_site_symmetry_1
_geom_angle_site_symmetry_3
_geom_angle
I3 Pb1 I3 . 2_565 88.1(3)
I3 Pb1 I5 . . 87.0(3)
I3 Pb1 I6 . . 88.8(3)
I3 Pb1 I7 . . 91.3(3)
I3 Pb1 I7 . 2_555 179.5(5)
I3 Pb1 I5 2_565 . 89.9(3)
I3 Pb1 I6 2_565 . 90.0(3)
I3 Pb1 I7 2_565 . 179.1(4)
I3 Pb1 I7 2_565 2_555 92.0(3)
I5 Pb1 I6 . . 175.8(4)
I5 Pb1 I7 . . 90.8(5)
I5 Pb1 I7 . 2_555 93.5(5)
I6 Pb1 I7 . . 89.3(5)
I6 Pb1 I7 . 2_555 90.7(5)
I7 Pb1 I7 . 2_555 88.5(4)
I2 Pb2 I2 3_554 4_554 88.1(3)
I2 Pb2 I4 3_554 . 89.7(4)
I2 Pb2 I6 3_554 4_454 89.4(4)
I2 Pb2 I9 3_554 1_554 93.4(4)
I2 Pb2 I9 3_554 2_554 177.8(4)
I2 Pb2 I4 4_554 . 91.3(4)
I2 Pb2 I6 4_554 4_454 91.4(4)
I2 Pb2 I9 4_554 1_554 177.8(4)
I2 Pb2 I9 4_554 2_554 90.2(3)
I4 Pb2 I6 . 4_454 177.1(4)
I4 Pb2 I9 . 1_554 87.2(5)
I4 Pb2 I9 . 2_554 88.9(5)
I6 Pb2 I9 4_454 1_554 90.1(4)
I6 Pb2 I9 4_454 2_554 92.1(4)
I9 Pb2 I9 1_554 2_554 88.1(4)
I1 Pb3 I1 . 2_564 88.0(3)
I1 Pb3 I4 . . 92.3(4)
I1 Pb3 I8 . . 90.8(3)
I1 Pb3 I8 . 2_554 178.8(4)
I1 Pb3 I10 . . 93.2(4)
I1 Pb3 I4 2_564 . 90.5(4)
I1 Pb3 I8 2_564 . 178.7(3)
I1 Pb3 I8 2_564 2_554 92.9(3)
I1 Pb3 I10 2_564 . 89.1(4)
I4 Pb3 I8 . . 89.9(4)
I4 Pb3 I8 . 2_554 88.5(4)
I4 Pb3 I10 . . 174.5(4)
I8 Pb3 I8 . 2_554 88.4(3)
I8 Pb3 I10 . . 90.5(4)
I8 Pb3 I10 2_554 . 86.1(4)
Pb3 I1 Pb3 . 2_565 167.4(5)
Pb3 I1 N3 . 1_565 99.4(17)
Pb3 I1 N3 . 2_555 92.8(17)
Pb3 I1 N3 2_565 1_565 87.5(18)
Pb3 I1 N3 2_565 2_555 92.1(16)
N3 I1 N3 1_565 2_555 123.7(17)
Pb2 I2 Pb2 3_446 4_455 169.0(5)
Pb2 I2 N1 3_446 3_446 90(2)
Pb2 I2 N2 3_446 1_445 95(4)
Pb2 I2 N2 3_446 2_465 103(4)
Pb2 I2 N1 4_455 3_446 82(2)
Pb2 I2 N2 4_455 1_445 91(4)
Pb2 I2 N2 4_455 2_465 82(4)
N1 I2 N2 3_446 1_445 159(2)
N1 I2 N2 3_446 2_465 77(3)
N2 I2 N2 1_445 2_465 122(3)
Pb1 I3 Pb1 . 2_564 169.5(4)
Pb2 I4 Pb3 . . 166.1(5)
Pb2 I4 N1 . . 90.7(14)
Pb2 I4 N1 . 2_565 82.0(14)
Pb3 I4 N1 . . 103.2(14)
Pb3 I4 N1 . 2_565 94.5(14)
N1 I4 N1 . 2_565 97(3)
Pb1 I5 N4 . 1_565 101.1(13)
Pb1 I6 Pb2 . 4_555 163.5(5)
Pb1 I6 N2 . . 113(2)
Pb1 I6 N2 . 2_565 102.9(18)
Pb2 I6 N2 4_555 . 83(2)
Pb2 I6 N2 4_555 2_565 74.2(17)
N2 I6 N2 . 2_565 95(5)
Pb1 I7 Pb1 . 2_554 168.2(8)
Pb3 I8 Pb3 . 2_555 168.3(6)
Pb3 I8 N3 . . 86.4(17)
Pb3 I8 N3 . 2_555 90.1(16)
Pb3 I8 N3 2_555 . 84.1(17)
Pb3 I8 N3 2_555 2_555 85.4(17)
N3 I8 N3 . 2_555 103.7(18)
Pb2 I9 Pb2 1_556 2_555 165.6(7)
Pb2 I9 N1 1_556 1_546 102(2)
Pb2 I9 N2 1_556 4_455 91(4)
Pb2 I9 N1 2_555 1_546 89(2)
Pb2 I9 N2 2_555 4_455 82(4)
N1 I9 N2 1_546 4_455 83(4)
Pb3 I10 N4 . 2_554 127.4(13)
Pb3 I10 N3 . . 85.8(10)
Pb3 I10 N3 . 2_554 78.7(9)
N4 I10 N3 2_554 . 133.1(18)
N4 I10 N3 2_554 2_554 64.5(16)
N3 I10 N3 . 2_554 97(2)
N1 C1 H1c1 . . 109.47
N1 C1 H2c1 . . 109.47
N1 C1 H3c1 . . 109.47
H1c1 C1 H2c1 . . 109.48
H1c1 C1 H3c1 . . 109.47
H2c1 C1 H3c1 . . 109.46
I2 N1 I4 3_554 . 65(3)
I2 N1 I4 3_554 2_564 66.8(17)
I2 N1 I9 3_554 1_564 70.7(16)
I2 N1 C1 3_554 . 138(10)
I2 N1 H1n1 3_554 . 67.58
I2 N1 H2n1 3_554 . 44.28
I2 N1 H3n1 3_554 . 110.94
I4 N1 I4 . 2_564 89(3)
I4 N1 I9 . 1_564 136(4)
I4 N1 C1 . . 80(9)
I4 N1 H1n1 . . 114.7
I4 N1 H2n1 . . 30.03
I4 N1 H3n1 . . 128.08
I4 N1 I9 2_564 1_564 69.2(18)
I4 N1 C1 2_564 . 90(6)
I4 N1 H1n1 2_564 . 30.14
I4 N1 H2n1 2_564 . 96.07
I4 N1 H3n1 2_564 . 139.28
I9 N1 C1 1_564 . 135(10)
I9 N1 H1n1 1_564 . 39.44
I9 N1 H2n1 1_564 . 111.96
I9 N1 H3n1 1_564 . 71.97
C1 N1 H1n1 . . 109.47
C1 N1 H2n1 . . 109.47
C1 N1 H3n1 . . 109.47
H1n1 N1 H2n1 . . 109.48
H1n1 N1 H3n1 . . 109.47
H2n1 N1 H3n1 . . 109.45
N2 C2 H1c2 . . 109.47
N2 C2 H2c2 . . 109.48
N2 C2 H3c2 . . 109.47
H1c2 C2 H2c2 . . 109.47
H1c2 C2 H3c2 . . 109.46
H2c2 C2 H3c2 . . 109.48
C5 C4 C3 . . 120(7)
C5 C4 C8 . . 120(6)
C3 C4 C8 . . 120(7)
C6 C7 C8 . . 120(7)
C6 C7 H1c7 . . 119.99
C8 C7 H1c7 . . 120.01
C7 C6 N4 . . 120(7)
C7 C6 H1c6 . . 120
N4 C6 H1c6 . . 120
C4 C5 N4 . . 120(7)
C4 C5 H1c5 . . 120.01
N4 C5 H1c5 . . 119.99
C4 C3 N3 . . 109(6)
C4 C3 H1c3 . . 109.46
C4 C3 H2c3 . . 109.47
N3 C3 H1c3 . . 109.47
N3 C3 H2c3 . . 109.47
H1c3 C3 H2c3 . . 109.49
I5 N4 I10 1_545 2_555 133(2)
I5 N4 C6 1_545 . 125(6)
I5 N4 C5 1_545 . 104(5)
I5 N4 H1n4 1_545 . 34.65
I10 N4 C6 2_555 . 86(5)
I10 N4 C5 2_555 . 82(5)
I10 N4 H1n4 2_555 . 101.74
C6 N4 C5 . . 120(7)
C6 N4 H1n4 . . 119.99
C5 N4 H1n4 . . 120.01
C4 C8 C7 . . 120(7)
C4 C8 H1c8 . . 120
C7 C8 H1c8 . . 120
I2 N2 I2 1_665 2_664 71(5)
I2 N2 I6 1_665 . 128(5)
I2 N2 I6 1_665 2_564 142(7)
I2 N2 I9 1_665 4_554 110(3)
I2 N2 C2 1_665 . 117(14)
I2 N2 H1n2 1_665 . 133.37
I2 N2 H2n2 1_665 . 62.19
I2 N2 H3n2 1_665 . 48.17
I2 N2 I6 2_664 . 150(6)
I2 N2 I6 2_664 2_564 72(3)
I2 N2 I9 2_664 4_554 80(3)
I2 N2 C2 2_664 . 123(16)
I2 N2 H1n2 2_664 . 91.17
I2 N2 H2n2 2_664 . 19.09
I2 N2 H3n2 2_664 . 112.6
I6 N2 I6 . 2_564 89(5)
I6 N2 I9 . 4_554 72(6)
I6 N2 C2 . . 73(16)
I6 N2 H1n2 . . 59.09
I6 N2 H2n2 . . 167.67
I6 N2 H3n2 . . 80.29
I6 N2 I9 2_564 4_554 73(3)
I6 N2 C2 2_564 . 77(8)
I6 N2 H1n2 2_564 . 56
I6 N2 H2n2 2_564 . 79.69
I6 N2 H3n2 2_564 . 165.34
I9 N2 C2 4_554 . 133(16)
I9 N2 H1n2 4_554 . 23.76
I9 N2 H2n2 4_554 . 99.14
I9 N2 H3n2 4_554 . 94.29
C2 N2 H1n2 . . 109.47
C2 N2 H2n2 . . 109.47
C2 N2 H3n2 . . 109.47
H1n2 N2 H2n2 . . 109.49
H1n2 N2 H3n2 . . 109.47
H2n2 N2 H3n2 . . 109.46
I1 N3 I1 1_545 2_554 73(2)
I1 N3 I8 1_545 . 77.2(15)
I1 N3 I8 1_545 2_554 112.8(16)
I1 N3 I10 1_545 . 146(3)
I1 N3 I10 1_545 2_555 69.6(16)
I1 N3 C3 1_545 . 133(7)
I1 N3 H1n3 1_545 . 101.74
I1 N3 H2n3 1_545 . 24.2
I1 N3 H3n3 1_545 . 91.77
I1 N3 I8 2_554 . 114.5(15)
I1 N3 I8 2_554 2_554 70.8(13)
I1 N3 I10 2_554 . 131(3)
I1 N3 I10 2_554 2_555 142(3)
I1 N3 C3 2_554 . 97(5)
I1 N3 H1n3 2_554 . 54.56
I1 N3 H2n3 2_554 . 64.38
I1 N3 H3n3 2_554 . 153.11
I8 N3 I8 . 2_554 69.4(16)
I8 N3 I10 . . 70(2)
I8 N3 I10 . 2_555 64.1(15)
I8 N3 C3 . . 143(7)
I8 N3 H1n3 . . 77.2
I8 N3 H2n3 . . 101.34
I8 N3 H3n3 . . 39.04
I8 N3 I10 2_554 . 65.7(19)
I8 N3 I10 2_554 2_555 132(3)
I8 N3 C3 2_554 . 107(5)
I8 N3 H1n3 2_554 . 16.55
I8 N3 H2n3 2_554 . 124.57
I8 N3 H3n3 2_554 . 96.1
I10 N3 I10 . 2_555 86(2)
I10 N3 C3 . . 75(6)
I10 N3 H1n3 . . 81.83
I10 N3 H2n3 . . 164.69
I10 N3 H3n3 . . 55.92
I10 N3 C3 2_555 . 103(4)
I10 N3 H1n3 2_555 . 141.32
I10 N3 H2n3 2_555 . 78.39
I10 N3 H3n3 2_555 . 37.1
C3 N3 H1n3 . . 109.48
C3 N3 H2n3 . . 109.48
C3 N3 H3n3 . . 109.47
H1n3 N3 H2n3 . . 109.48
H1n3 N3 H3n3 . . 109.47
H2n3 N3 H3n3 . . 109.45

loop_
_geom_bond_atom_site_label_1
_geom_bond_atom_site_label_2
_geom_bond_site_symmetry_2
_geom_bond_distance
Pb1 I3 . 3.210(11)
Pb1 I3 2_565 3.166(12)
Pb1 I5 . 3.082(13)
Pb1 I6 . 3.263(10)
Pb1 I7 . 3.121(16)
Pb1 I7 2_555 3.232(16)
Pb2 I2 3_554 3.146(13)
Pb2 I2 4_554 3.228(13)
Pb2 I4 . 3.187(15)
Pb2 I6 4_454 3.144(11)
Pb2 I9 1_554 3.149(16)
Pb2 I9 2_554 3.225(15)
Pb3 I1 . 3.139(11)
Pb3 I1 2_564 3.240(12)
Pb3 I4 . 3.226(14)
Pb3 I8 . 3.208(13)
Pb3 I8 2_554 3.153(13)
Pb3 I10 . 3.121(14)
I1 N3 1_565 3.57(11)
I1 N3 2_555 3.86(10)
I2 N1 3_446 4.17(13)
I2 N2 1_445 4.1(2)
I2 N2 2_465 3.5(2)
I4 N1 . 4.1(2)
I4 N1 2_565 4.17(10)
I5 N4 1_565 3.74(8)
I6 N2 . 4.0(3)
I6 N2 2_565 4.15(15)
I8 N3 . 3.84(10)
I8 N3 2_555 3.95(9)
I9 N1 1_546 3.71(14)
I9 N2 4_455 3.6(2)
I10 N4 2_554 3.74(8)
I10 N3 . 3.95(13)
I10 N3 2_554 4.20(9)
C1 N1 . 1.50(14)
C1 H1c1 . 0.9599
C1 H2c1 . 0.96
C1 H3c1 . 0.9602
N1 H1n1 . 0.8698
N1 H2n1 . 0.87
N1 H3n1 . 0.8701
C2 N2 . 1.50(15)
C2 H1c2 . 0.9601
C2 H2c2 . 0.9598
C2 H3c2 . 0.9601
C4 C5 . 1.33(10)
C4 C3 . 1.50(8)
C4 C8 . 1.33(10)
C7 C6 . 1.33(12)
C7 C8 . 1.33(11)
C7 H1c7 . 0.96
C6 N4 . 1.33(12)
C6 H1c6 . 0.9601
C5 N4 . 1.33(10)
C5 H1c5 . 0.96
C3 N3 . 1.50(10)
C3 H1c3 . 0.9599
C3 H2c3 . 0.9599
N4 H1n4 . 0.8701
C8 H1c8 . 0.9599
N2 H1n2 . 0.8699
N2 H2n2 . 0.8699
N2 H3n2 . 0.8702
N3 H1n3 . 0.8699
N3 H2n3 . 0.8701
N3 H3n3 . 0.8701

loop_
_restr_distance_atom_site_label_1
_restr_distance_atom_site_label_2
_restr_distance_target
_restr_distance_target_weight_param
C1 N1 1.5 0.001
C2 N2 1.5 0.001
N3 C3 1.5 0.001
C3 C4 1.5 0.001
C4 C5 1.33 0.001
C5 N4 1.33 0.001
N4 C6 1.33 0.001
C6 C7 1.33 0.001
C7 C8 1.33 0.001
C8 C4 1.33 0.001

loop_
_restr_angle_atom_site_label_1
_restr_angle_atom_site_label_2
_restr_angle_atom_site_label_3
_restr_angle_target
_restr_angle_target_weight_param
N3 C3 C4 109.47 0.01
C3 C4 C5 120 0.01
C3 C4 C8 120 0.01
C4 C5 N4 120 0.01
C5 N4 C6 120 0.01
N4 C6 C7 120 0.01
C6 C7 C8 120 0.01
C7 C8 C4 120 0.01
C8 C4 C5 120 0.01

loop_
_restr_torsion_atom_site_label_1
_restr_torsion_atom_site_label_2
_restr_torsion_atom_site_label_3
_restr_torsion_atom_site_label_4
_restr_torsion_angle_target
_restr_torsion_weight_param
C5 C4 C3 C8 180 0.01
C4 C5 N4 C6 0 0.01
C5 N4 C6 C7 0 0.01
N4 C6 C7 C8 0 0.01
C6 C7 C8 C4 0 0.01
C7 C8 C4 C5 0 0.01
C8 C4 C5 N4 0 0.01
